data_7219305
loop_
_publ_author_name
'Yuan, Zeli'
'Shen, Xiaomin'
'Huang, Jiandong'

_publ_section_title
;
 Syntheses, crystal structures and antimicrobial activities of Cu(ii),
 Ru(ii), and Pt(ii) compounds with an anthracene-containing tripodal
 ligand
;
_journal_issue 14
_journal_name_full 'RSC Adv.'
_journal_page_first 10521
_journal_paper_doi 10.1039/C4RA09168J
_journal_volume 5
_journal_year 2015
_chemical_formula_sum 'C27 H23 Cl F6 N3 P Pt'
_chemical_formula_weight 764.99
_chemical_name_systematic
; 
 ? 
;
_space_group_IT_number 2
_symmetry_cell_setting triclinic
_symmetry_space_group_name_Hall '-P 1'
_symmetry_space_group_name_H-M 'P -1'
_atom_sites_solution_hydrogens geom
_atom_sites_solution_primary direct
_atom_sites_solution_secondary difmap
_audit_creation_method SHELXL-97
_audit_update_record
;
2014-11-10 deposited with the CCDC.
2015-01-05 downloaded from the CCDC.
;
_cell_angle_alpha 72.1550(10)
_cell_angle_beta 81.8100(10)
_cell_angle_gamma 83.2980(10)
_cell_formula_units_Z 2
_cell_length_a 8.2692(3)
_cell_length_b 11.1553(4)
_cell_length_c 14.9524(6)
_cell_measurement_reflns_used 7385
_cell_measurement_temperature 173(2)
_cell_measurement_theta_max 28.38
_cell_measurement_theta_min 2.50
_cell_volume 1295.63(8)
_computing_cell_refinement 'Bruker SMART'
_computing_data_collection 'Bruker SMART'
_computing_data_reduction 'Bruker SMART'
_computing_molecular_graphics 'SHELXL-97 (Sheldrick, 2008)'
_computing_publication_material 'WinGX (Farrugia, 1999)'
_computing_structure_refinement 'SHELXL-97 (Sheldrick, 1997)'
_computing_structure_solution 'SHELXS-97 (Sheldrick, 1990)'
_diffrn_ambient_temperature 173(2)
_diffrn_measured_fraction_theta_full 0.997
_diffrn_measured_fraction_theta_max 0.997
_diffrn_measurement_device_type 'Bruker APEX II CCD Area Detector'
_diffrn_measurement_method '\f and \w scan'
_diffrn_radiation_monochromator graphite
_diffrn_radiation_source 'fine-focus sealed tube'
_diffrn_radiation_type MoK\a
_diffrn_radiation_wavelength 0.71073
_diffrn_reflns_av_R_equivalents 0.0199
_diffrn_reflns_av_sigmaI/netI 0.0320
_diffrn_reflns_limit_h_max 11
_diffrn_reflns_limit_h_min -11
_diffrn_reflns_limit_k_max 13
_diffrn_reflns_limit_k_min -14
_diffrn_reflns_limit_l_max 19
_diffrn_reflns_limit_l_min -18
_diffrn_reflns_number 10869
_diffrn_reflns_theta_full 28.39
_diffrn_reflns_theta_max 28.39
_diffrn_reflns_theta_min 1.44
_diffrn_standards_decay_% none
_diffrn_standards_interval_count 150
_diffrn_standards_interval_time 10
_diffrn_standards_number 2
_exptl_absorpt_coefficient_mu 5.647
_exptl_absorpt_correction_T_max 1.0000
_exptl_absorpt_correction_T_min 0.8545
_exptl_absorpt_correction_type multi-scan
_exptl_absorpt_process_details 'SADABS (Sheldrick, 2008)'
_exptl_crystal_colour White
_exptl_crystal_density_diffrn 1.961
_exptl_crystal_density_method 'not measured'
_exptl_crystal_description Prism
_exptl_crystal_F_000 740
_exptl_crystal_size_max 0.3200
_exptl_crystal_size_mid 0.2800
_exptl_crystal_size_min 0.2200
_refine_diff_density_max 1.279
_refine_diff_density_min -0.712
_refine_diff_density_rms 0.105
_refine_ls_extinction_method none
_refine_ls_goodness_of_fit_ref 1.033
_refine_ls_hydrogen_treatment constr
_refine_ls_matrix_type full
_refine_ls_number_parameters 352
_refine_ls_number_reflns 6462
_refine_ls_number_restraints 0
_refine_ls_restrained_S_all 1.033
_refine_ls_R_factor_all 0.0292
_refine_ls_R_factor_gt 0.0257
_refine_ls_shift/su_max 0.002
_refine_ls_shift/su_mean 0.000
_refine_ls_structure_factor_coef Fsqd
_refine_ls_weighting_details 'calc w=1/[\s^2^(Fo^2^)+(0.0370P)^2^+0.9990P] where P=(Fo^2^+2Fc^2^)/3'
_refine_ls_weighting_scheme calc
_refine_ls_wR_factor_gt 0.0656
_refine_ls_wR_factor_ref 0.0676
_reflns_number_gt 5937
_reflns_number_total 6462
_reflns_threshold_expression >2sigma(I)
_cod_data_source_file c4ra09168j2.cif
_cod_data_source_block Compound-3
_cod_depositor_comments
;
The following automatic conversions were performed:

'_symmetry_cell_setting' value 'Triclinic' changed to 'triclinic'
according to
/usr/data/users/saulius/crontab/automatic-downloads/rss-feeds/RSC/lib/dictionaries/cif_core.dic
dictionary named 'cif_core.dic' version 2.4.2 from
2011-04-26.

'_exptl_absorpt_correction_type' value 'Multi-scan'
changed to 'multi-scan' according to
/usr/data/users/saulius/crontab/automatic-downloads/rss-feeds/RSC/lib/dictionaries/cif_core.dic
dictionary named 'cif_core.dic' version 2.4.2 from 2011-04-26.

Automatic conversion script
Id: cif_fix_values 2935 2014-11-11 08:27:57Z andrius 
;
_cod_original_sg_symbol_H-M P-1
_cod_database_code 7219305

loop_
_symmetry_equiv_pos_as_xyz
'x, y, z'
'-x, -y, -z'

loop_
_atom_site_label
_atom_site_type_symbol
_atom_site_fract_x
_atom_site_fract_y
_atom_site_fract_z
_atom_site_U_iso_or_equiv
_atom_site_adp_type
_atom_site_occupancy
_atom_site_symmetry_multiplicity
_atom_site_calc_flag
_atom_site_refinement_flags
Pt1 Pt 0.066063(13) 1.088439(11) 0.092490(8) 0.03000(5) Uani 1 1 d .
N1 N -0.1541(3) 1.0299(3) 0.16188(19) 0.0293(5) Uani 1 1 d .
N3 N -0.0669(3) 1.2438(3) 0.0251(2) 0.0323(6) Uani 1 1 d .
N2 N 0.1516(4) 0.9148(3) 0.1633(2) 0.0364(6) Uani 1 1 d .
C3 C 0.2477(7) 1.1864(7) 0.3009(4) 0.0732(16) Uani 1 1 d .
H3A H 0.2824 1.2666 0.2637 0.088 Uiso 1 1 calc R
C11 C -0.3550(9) 0.7107(6) 0.4501(4) 0.0827(18) Uani 1 1 d .
H11A H -0.4594 0.6844 0.4484 0.099 Uiso 1 1 calc R
C9 C -0.1009(10) 0.6692(6) 0.5187(4) 0.087(2) Uani 1 1 d .
H9A H -0.0308 0.6154 0.5619 0.104 Uiso 1 1 calc R
C10 C -0.2476(12) 0.6313(7) 0.5105(5) 0.098(2) Uani 1 1 d .
H10A H -0.2772 0.5492 0.5467 0.117 Uiso 1 1 calc R
C12 C -0.3115(6) 0.8245(5) 0.3943(3) 0.0571(11) Uani 1 1 d .
H12A H -0.3861 0.8765 0.3531 0.069 Uiso 1 1 calc R
C2 C 0.1030(6) 1.1497(5) 0.2882(3) 0.0516(10) Uani 1 1 d .
H2A H 0.0387 1.2045 0.2421 0.062 Uiso 1 1 calc R
C23 C 0.3491(6) 0.7511(5) 0.2290(4) 0.0608(12) Uani 1 1 d .
H23A H 0.4598 0.7230 0.2392 0.073 Uiso 1 1 calc R
C20 C -0.2296(4) 1.2284(3) 0.0399(2) 0.0347(7) Uani 1 1 d .
C14 C -0.1016(4) 0.9864(3) 0.3331(2) 0.0356(7) Uani 1 1 d .
C1 C 0.0469(5) 1.0301(4) 0.3432(3) 0.0426(8) Uani 1 1 d .
C26 C 0.0318(4) 0.8362(3) 0.2004(2) 0.0356(7) Uani 1 1 d .
C15 C -0.2008(4) 1.0614(3) 0.2551(2) 0.0365(7) Uani 1 1 d .
H15A H -0.1885 1.1523 0.2438 0.044 Uiso 1 1 calc R
H15B H -0.3178 1.0471 0.2763 0.044 Uiso 1 1 calc R
C4 C 0.3459(6) 1.1073(9) 0.3682(5) 0.088(2) Uani 1 1 d .
H4A H 0.4478 1.1332 0.3750 0.105 Uiso 1 1 calc R
C27 C -0.1372(4) 0.8898(3) 0.1755(3) 0.0361(7) Uani 1 1 d .
H27A H -0.2202 0.8482 0.2267 0.043 Uiso 1 1 calc R
H27B H -0.1563 0.8732 0.1166 0.043 Uiso 1 1 calc R
C13 C -0.1552(5) 0.8709(4) 0.3945(3) 0.0450(9) Uani 1 1 d .
C18 C -0.2857(6) 1.4377(4) -0.0588(3) 0.0510(10) Uani 1 1 d .
H18A H -0.3610 1.5044 -0.0881 0.061 Uiso 1 1 calc R
C21 C -0.2786(4) 1.0980(3) 0.0955(3) 0.0381(7) Uani 1 1 d .
H21A H -0.3871 1.1045 0.1323 0.046 Uiso 1 1 calc R
H21B H -0.2880 1.0491 0.0515 0.046 Uiso 1 1 calc R
C25 C 0.0668(6) 0.7120(4) 0.2524(3) 0.0500(10) Uani 1 1 d .
H25A H -0.0187 0.6572 0.2786 0.060 Uiso 1 1 calc R
C19 C -0.3411(5) 1.3246(4) -0.0005(3) 0.0455(9) Uani 1 1 d .
H19A H -0.4551 1.3134 0.0117 0.055 Uiso 1 1 calc R
C16 C -0.0148(5) 1.3544(4) -0.0306(3) 0.0400(8) Uani 1 1 d .
H16A H 0.0992 1.3654 -0.0405 0.048 Uiso 1 1 calc R
C17 C -0.1209(6) 1.4524(4) -0.0741(3) 0.0482(9) Uani 1 1 d .
H17A H -0.0805 1.5294 -0.1141 0.058 Uiso 1 1 calc R
C6 C 0.1469(6) 0.9502(5) 0.4129(3) 0.0571(12) Uani 1 1 d .
C8 C -0.0533(7) 0.7918(5) 0.4609(3) 0.0583(12) Uani 1 1 d .
C7 C 0.0960(7) 0.8334(6) 0.4683(3) 0.0691(16) Uani 1 1 d .
H7A H 0.1647 0.7802 0.5126 0.083 Uiso 1 1 calc R
C22 C 0.3089(5) 0.8728(4) 0.1780(3) 0.0498(10) Uani 1 1 d .
H22A H 0.3929 0.9291 0.1523 0.060 Uiso 1 1 calc R
C24 C 0.2259(7) 0.6695(5) 0.2657(4) 0.0644(13) Uani 1 1 d .
H24A H 0.2521 0.5841 0.3000 0.077 Uiso 1 1 calc R
C5 C 0.2962(6) 0.9956(8) 0.4226(4) 0.0772(19) Uani 1 1 d .
H5A H 0.3622 0.9447 0.4694 0.093 Uiso 1 1 calc R
Cl1 Cl 0.31763(11) 1.15312(10) 0.01617(7) 0.0465(2) Uani 1 1 d .
P1 P 0.68652(14) 0.44105(11) 0.26178(9) 0.0542(3) Uani 1 1 d .
F3 F 0.6871(5) 0.3037(3) 0.3327(3) 0.0889(10) Uani 1 1 d .
F6 F 0.6962(7) 0.5778(4) 0.1952(4) 0.175(3) Uani 1 1 d .
F4 F 0.8521(7) 0.4537(6) 0.2967(5) 0.156(2) Uani 1 1 d .
F1 F 0.5269(6) 0.4241(8) 0.2319(5) 0.202(4) Uani 1 1 d .
F5 F 0.7946(6) 0.3901(4) 0.1831(3) 0.1061(13) Uani 1 1 d .
F2 F 0.5832(8) 0.4921(5) 0.3403(4) 0.154(3) Uani 1 1 d .

loop_
_atom_site_aniso_label
_atom_site_aniso_U_11
_atom_site_aniso_U_22
_atom_site_aniso_U_33
_atom_site_aniso_U_23
_atom_site_aniso_U_13
_atom_site_aniso_U_12
Pt1 0.02577(7) 0.03320(8) 0.03078(7) -0.00726(5) -0.00751(5) -0.00191(5)
N1 0.0289(12) 0.0300(14) 0.0285(13) -0.0071(10) -0.0064(10) -0.0011(10)
N3 0.0344(14) 0.0320(14) 0.0307(14) -0.0071(11) -0.0088(11) -0.0025(11)
N2 0.0358(15) 0.0376(16) 0.0350(15) -0.0105(12) -0.0096(12) 0.0069(12)
C3 0.063(3) 0.110(5) 0.065(3) -0.050(3) 0.008(3) -0.029(3)
C11 0.110(5) 0.063(3) 0.063(3) -0.003(3) 0.016(3) -0.030(3)
C9 0.131(6) 0.063(3) 0.043(3) 0.010(2) -0.012(3) 0.019(4)
C10 0.149(8) 0.065(4) 0.064(4) 0.004(3) -0.003(4) -0.021(4)
C12 0.067(3) 0.056(3) 0.043(2) -0.0107(19) 0.008(2) -0.011(2)
C2 0.053(2) 0.061(3) 0.048(2) -0.026(2) -0.0038(19) -0.011(2)
C23 0.051(2) 0.057(3) 0.066(3) -0.011(2) -0.018(2) 0.021(2)
C20 0.0332(16) 0.0358(18) 0.0352(17) -0.0075(14) -0.0112(13) -0.0019(13)
C14 0.0414(17) 0.0369(18) 0.0275(16) -0.0115(13) -0.0028(13) 0.0057(14)
C1 0.0422(19) 0.059(2) 0.0306(17) -0.0227(17) -0.0054(15) 0.0056(17)
C26 0.0436(18) 0.0343(17) 0.0297(16) -0.0116(13) -0.0073(14) 0.0032(14)
C15 0.0366(17) 0.0360(18) 0.0359(18) -0.0112(14) -0.0036(14) 0.0018(14)
C4 0.042(3) 0.166(8) 0.084(4) -0.079(5) -0.008(3) -0.006(3)
C27 0.0403(18) 0.0319(17) 0.0364(18) -0.0074(14) -0.0097(14) -0.0049(14)
C13 0.057(2) 0.045(2) 0.0289(17) -0.0101(15) 0.0045(16) 0.0020(17)
C18 0.058(2) 0.037(2) 0.052(2) -0.0011(17) -0.022(2) 0.0058(17)
C21 0.0315(16) 0.0378(18) 0.0417(19) -0.0021(15) -0.0149(14) -0.0030(13)
C25 0.066(3) 0.0339(19) 0.046(2) -0.0084(16) -0.0052(19) 0.0055(18)
C19 0.0400(19) 0.043(2) 0.052(2) -0.0081(17) -0.0187(17) 0.0014(16)
C16 0.0427(19) 0.0370(19) 0.0380(19) -0.0056(15) -0.0052(15) -0.0072(15)
C17 0.057(2) 0.038(2) 0.044(2) -0.0013(16) -0.0087(18) -0.0053(18)
C6 0.049(2) 0.085(4) 0.043(2) -0.034(2) -0.0133(19) 0.020(2)
C8 0.082(3) 0.052(3) 0.032(2) -0.0069(18) -0.004(2) 0.014(2)
C7 0.083(3) 0.084(4) 0.032(2) -0.017(2) -0.017(2) 0.039(3)
C22 0.0379(19) 0.055(2) 0.053(2) -0.0123(19) -0.0127(17) 0.0086(17)
C24 0.078(3) 0.045(2) 0.057(3) -0.003(2) -0.013(2) 0.024(2)
C5 0.045(3) 0.139(6) 0.063(3) -0.057(4) -0.019(2) 0.022(3)
Cl1 0.0291(4) 0.0575(6) 0.0516(5) -0.0114(4) -0.0055(4) -0.0102(4)
P1 0.0458(6) 0.0392(6) 0.0653(7) -0.0028(5) -0.0001(5) 0.0045(4)
F3 0.112(3) 0.0560(18) 0.081(2) -0.0002(16) -0.010(2) 0.0084(18)
F6 0.155(4) 0.066(3) 0.196(5) 0.055(3) 0.088(4) 0.038(3)
F4 0.127(4) 0.174(6) 0.199(6) -0.070(5) -0.051(4) -0.053(4)
F1 0.100(4) 0.281(9) 0.178(6) 0.058(6) -0.082(4) -0.082(5)
F5 0.140(4) 0.092(3) 0.080(2) -0.032(2) 0.017(2) -0.001(3)
F2 0.195(6) 0.097(3) 0.132(4) -0.027(3) 0.072(4) 0.018(3)

loop_
_atom_type_symbol
_atom_type_description
_atom_type_scat_dispersion_real
_atom_type_scat_dispersion_imag
_atom_type_scat_source
C C 0.0033 0.0016 'International Tables Vol C Tables 4.2.6.8 and 6.1.1.4'
H H 0.0000 0.0000 'International Tables Vol C Tables 4.2.6.8 and 6.1.1.4'
N N 0.0061 0.0033 'International Tables Vol C Tables 4.2.6.8 and 6.1.1.4'
Pt Pt -1.7033 8.3905 'International Tables Vol C Tables 4.2.6.8 and 6.1.1.4'
Cl Cl 0.1484 0.1585 'International Tables Vol C Tables 4.2.6.8 and 6.1.1.4'
O O 0.0106 0.0060 'International Tables Vol C Tables 4.2.6.8 and 6.1.1.4'
P P 0.1023 0.0942 'International Tables Vol C Tables 4.2.6.8 and 6.1.1.4'
F F 0.0171 0.0103 'International Tables Vol C Tables 4.2.6.8 and 6.1.1.4'

loop_
_geom_angle_atom_site_label_1
_geom_angle_atom_site_label_2
_geom_angle_atom_site_label_3
_geom_angle
N2 Pt1 N3 167.04(12)
N2 Pt1 N1 83.87(12)
N3 Pt1 N1 84.48(11)
N2 Pt1 Cl1 95.41(9)
N3 Pt1 Cl1 96.30(9)
N1 Pt1 Cl1 179.03(8)
C21 N1 C27 112.2(3)
C21 N1 C15 108.5(3)
C27 N1 C15 112.3(3)
C21 N1 Pt1 105.4(2)
C27 N1 Pt1 103.7(2)
C15 N1 Pt1 114.5(2)
C16 N3 C20 118.9(3)
C16 N3 Pt1 128.6(2)
C20 N3 Pt1 112.5(2)
C26 N2 C22 119.7(3)
C26 N2 Pt1 112.5(2)
C22 N2 Pt1 127.8(3)
C2 C3 C4 121.0(6)
C2 C3 H3A 119.5
C4 C3 H3A 119.5
C12 C11 C10 120.3(7)
C12 C11 H11A 119.9
C10 C11 H11A 119.9
C10 C9 C8 119.3(6)
C10 C9 H9A 120.4
C8 C9 H9A 120.4
C9 C10 C11 121.3(6)
C9 C10 H10A 119.4
C11 C10 H10A 119.4
C11 C12 C13 122.5(6)
C11 C12 H12A 118.7
C13 C12 H12A 118.7
C3 C2 C1 120.9(5)
C3 C2 H2A 119.5
C1 C2 H2A 119.5
C22 C23 C24 118.9(4)
C22 C23 H23A 120.5
C24 C23 H23A 120.5
N3 C20 C19 121.1(3)
N3 C20 C21 116.1(3)
C19 C20 C21 122.5(3)
C13 C14 C1 120.5(4)
C13 C14 C15 119.6(3)
C1 C14 C15 119.9(3)
C6 C1 C14 118.5(4)
C6 C1 C2 117.9(4)
C14 C1 C2 123.6(4)
N2 C26 C25 121.0(4)
N2 C26 C27 115.5(3)
C25 C26 C27 123.3(4)
C14 C15 N1 114.6(3)
C14 C15 H15A 108.6
N1 C15 H15A 108.6
C14 C15 H15B 108.6
N1 C15 H15B 108.6
H15A C15 H15B 107.6
C5 C4 C3 120.0(5)
C5 C4 H4A 120.0
C3 C4 H4A 120.0
C26 C27 N1 109.9(3)
C26 C27 H27A 109.7
N1 C27 H27A 109.7
C26 C27 H27B 109.7
N1 C27 H27B 109.7
H27A C27 H27B 108.2
C8 C13 C14 120.1(4)
C8 C13 C12 115.9(4)
C14 C13 C12 124.0(4)
C17 C18 C19 119.2(4)
C17 C18 H18A 120.4
C19 C18 H18A 120.4
N1 C21 C20 110.7(3)
N1 C21 H21A 109.5
C20 C21 H21A 109.5
N1 C21 H21B 109.5
C20 C21 H21B 109.5
H21A C21 H21B 108.1
C24 C25 C26 119.1(4)
C24 C25 H25A 120.5
C26 C25 H25A 120.5
C20 C19 C18 119.4(4)
C20 C19 H19A 120.3
C18 C19 H19A 120.3
N3 C16 C17 122.2(4)
N3 C16 H16A 118.9
C17 C16 H16A 118.9
C18 C17 C16 119.2(4)
C18 C17 H17A 120.4
C16 C17 H17A 120.4
C7 C6 C1 119.6(5)
C7 C6 C5 122.4(5)
C1 C6 C5 118.0(5)
C7 C8 C13 118.9(4)
C7 C8 C9 120.5(5)
C13 C8 C9 120.6(6)
C8 C7 C6 122.1(4)
C8 C7 H7A 119.0
C6 C7 H7A 119.0
N2 C22 C23 121.3(4)
N2 C22 H22A 119.3
C23 C22 H22A 119.3
C25 C24 C23 119.9(4)
C25 C24 H24A 120.0
C23 C24 H24A 120.0
C4 C5 C6 122.2(5)
C4 C5 H5A 118.9
C6 C5 H5A 118.9
F1 P1 F6 93.8(4)
F1 P1 F2 87.2(5)
F6 P1 F2 90.2(3)
F1 P1 F4 177.6(4)
F6 P1 F4 88.6(4)
F2 P1 F4 92.1(4)
F1 P1 F5 94.1(4)
F6 P1 F5 89.7(3)
F2 P1 F5 178.7(4)
F4 P1 F5 86.6(3)
F1 P1 F3 90.2(3)
F6 P1 F3 176.0(3)
F2 P1 F3 89.4(2)
F4 P1 F3 87.5(3)
F5 P1 F3 90.7(2)

loop_
_geom_bond_atom_site_label_1
_geom_bond_atom_site_label_2
_geom_bond_distance
Pt1 N2 2.003(3)
Pt1 N3 2.007(3)
Pt1 N1 2.035(3)
Pt1 Cl1 2.3065(9)
N1 C21 1.506(4)
N1 C27 1.506(4)
N1 C15 1.527(4)
N3 C16 1.340(5)
N3 C20 1.354(4)
N2 C26 1.343(5)
N2 C22 1.355(5)
C3 C2 1.365(7)
C3 C4 1.404(10)
C3 H3A 0.9500
C11 C12 1.346(7)
C11 C10 1.394(11)
C11 H11A 0.9500
C9 C10 1.363(11)
C9 C8 1.440(8)
C9 H9A 0.9500
C10 H10A 0.9500
C12 C13 1.447(7)
C12 H12A 0.9500
C2 C1 1.426(6)
C2 H2A 0.9500
C23 C22 1.366(6)
C23 C24 1.385(8)
C23 H23A 0.9500
C20 C19 1.377(5)
C20 C21 1.508(5)
C14 C13 1.412(5)
C14 C1 1.417(5)
C14 C15 1.498(5)
C1 C6 1.438(6)
C26 C25 1.385(5)
C26 C27 1.506(5)
C15 H15A 0.9900
C15 H15B 0.9900
C4 C5 1.337(10)
C4 H4A 0.9500
C27 H27A 0.9900
C27 H27B 0.9900
C13 C8 1.415(6)
C18 C17 1.370(6)
C18 C19 1.381(6)
C18 H18A 0.9500
C21 H21A 0.9900
C21 H21B 0.9900
C25 C24 1.366(7)
C25 H25A 0.9500
C19 H19A 0.9500
C16 C17 1.375(6)
C16 H16A 0.9500
C17 H17A 0.9500
C6 C7 1.388(8)
C6 C5 1.429(8)
C8 C7 1.399(8)
C7 H7A 0.9500
C22 H22A 0.9500
C24 H24A 0.9500
C5 H5A 0.9500
P1 F1 1.501(4)
P1 F6 1.549(4)
P1 F2 1.564(5)
P1 F4 1.569(5)
P1 F5 1.580(4)
P1 F3 1.574(3)

loop_
_geom_torsion_atom_site_label_1
_geom_torsion_atom_site_label_2
_geom_torsion_atom_site_label_3
_geom_torsion_atom_site_label_4
_geom_torsion
N2 Pt1 N1 C21 -148.3(2)
N3 Pt1 N1 C21 26.0(2)
Cl1 Pt1 N1 C21 170(5)
N2 Pt1 N1 C27 -30.1(2)
N3 Pt1 N1 C27 144.2(2)
Cl1 Pt1 N1 C27 -72(5)
N2 Pt1 N1 C15 92.6(2)
N3 Pt1 N1 C15 -93.1(2)
Cl1 Pt1 N1 C15 51(5)
N2 Pt1 N3 C16 -165.9(4)
N1 Pt1 N3 C16 168.1(3)
Cl1 Pt1 N3 C16 -11.3(3)
N2 Pt1 N3 C20 13.3(6)
N1 Pt1 N3 C20 -12.7(2)
Cl1 Pt1 N3 C20 167.9(2)
N3 Pt1 N2 C26 -10.6(6)
N1 Pt1 N2 C26 15.5(2)
Cl1 Pt1 N2 C26 -165.2(2)
N3 Pt1 N2 C22 170.8(4)
N1 Pt1 N2 C22 -163.1(3)
Cl1 Pt1 N2 C22 16.3(3)
C8 C9 C10 C11 -2.5(11)
C12 C11 C10 C9 3.8(11)
C10 C11 C12 C13 -0.9(9)
C4 C3 C2 C1 0.3(7)
C16 N3 C20 C19 -0.7(5)
Pt1 N3 C20 C19 -180.0(3)
C16 N3 C20 C21 174.3(3)
Pt1 N3 C20 C21 -5.0(4)
C13 C14 C1 C6 4.3(5)
C15 C14 C1 C6 -174.1(3)
C13 C14 C1 C2 -175.4(4)
C15 C14 C1 C2 6.1(5)
C3 C2 C1 C6 0.5(6)
C3 C2 C1 C14 -179.7(4)
C22 N2 C26 C25 -0.9(5)
Pt1 N2 C26 C25 -179.6(3)
C22 N2 C26 C27 -176.7(3)
Pt1 N2 C26 C27 4.6(4)
C13 C14 C15 N1 -90.2(4)
C1 C14 C15 N1 88.3(4)
C21 N1 C15 C14 171.8(3)
C27 N1 C15 C14 47.2(4)
Pt1 N1 C15 C14 -70.8(3)
C2 C3 C4 C5 -1.7(8)
N2 C26 C27 N1 -31.1(4)
C25 C26 C27 N1 153.3(3)
C21 N1 C27 C26 153.1(3)
C15 N1 C27 C26 -84.4(3)
Pt1 N1 C27 C26 39.8(3)
C1 C14 C13 C8 -6.2(5)
C15 C14 C13 C8 172.3(3)
C1 C14 C13 C12 174.6(4)
C15 C14 C13 C12 -6.9(5)
C11 C12 C13 C8 -3.1(7)
C11 C12 C13 C14 176.1(5)
C27 N1 C21 C20 -147.0(3)
C15 N1 C21 C20 88.3(3)
Pt1 N1 C21 C20 -34.8(3)
N3 C20 C21 N1 27.6(4)
C19 C20 C21 N1 -157.4(3)
N2 C26 C25 C24 -0.2(6)
C27 C26 C25 C24 175.2(4)
N3 C20 C19 C18 1.6(6)
C21 C20 C19 C18 -173.1(4)
C17 C18 C19 C20 -1.1(7)
C20 N3 C16 C17 -0.6(5)
Pt1 N3 C16 C17 178.5(3)
C19 C18 C17 C16 -0.2(7)
N3 C16 C17 C18 1.0(6)
C14 C1 C6 C7 -0.2(6)
C2 C1 C6 C7 179.6(4)
C14 C1 C6 C5 -179.8(4)
C2 C1 C6 C5 0.0(6)
C14 C13 C8 C7 3.8(6)
C12 C13 C8 C7 -176.9(4)
C14 C13 C8 C9 -174.9(4)
C12 C13 C8 C9 4.4(6)
C10 C9 C8 C7 179.5(6)
C10 C9 C8 C13 -1.7(9)
C13 C8 C7 C6 0.3(7)
C9 C8 C7 C6 179.1(5)
C1 C6 C7 C8 -2.1(7)
C5 C6 C7 C8 177.4(4)
C26 N2 C22 C23 0.8(6)
Pt1 N2 C22 C23 179.3(3)
C24 C23 C22 N2 0.5(8)
C26 C25 C24 C23 1.5(7)
C22 C23 C24 C25 -1.6(8)
C3 C4 C5 C6 2.3(8)
C7 C6 C5 C4 179.0(5)
C1 C6 C5 C4 -1.5(7)
